data_9017718
loop_
_publ_author_name
'Grey, I. E.'
'Hochleitner, R.'
'Rewitzer, C.'
'Riboldi-Tunnicliffe A'
'Kampf, A. R.'
'MacRae, C. M.'
'Mumme, W. G.'
'Kaliwoda, M.'
'Friis, H.'
'Martin, C. U.'

_publ_section_title
;
 The walentaite group and the description of a new member, alcantarillaite,
 from the Alcantarilla mine, Belalcazar, Cordoba, Andalusia, Spain
;
_journal_name_full 'Mineralogical Magazine'
_journal_page_first 412
_journal_page_last 419
_journal_volume 84
_journal_year 2020
_chemical_compound_source 'Alcantarilla mine, Cordoba, Andalusia, Spain'
_chemical_formula_sum 'As3.44 Ca0.68 Fe3.066 H8.352 O19.356 P0.48 W0.448'
_chemical_name_mineral Alcantarillaite
_space_group_IT_number 74
_space_group_name_Hall '-I 2b 2'
_space_group_name_H-M_alt 'I m m a'
_symmetry_space_group_name_H-M 'I m m a'
_cell_angle_alpha 90
_cell_angle_beta 90
_cell_angle_gamma 90
_cell_formula_units_Z 4
_cell_length_a 24.038
_cell_length_b 7.444
_cell_length_c 10.387
_cell_volume 1858.638
_database_code_amcsd 0020949
_exptl_crystal_density_diffrn 3.115
_cod_data_source_file inputs/fixed/downloads/18/18625.cif
_cod_data_source_block 18625
_cod_original_formula_sum 'Fe3.066 W.448 As3.44 P.48 O19.356 Ca.68 H8.352'
_cod_database_code 9017718

loop_
_space_group_symop_operation_xyz
x,y,z
1/2+x,1/2+y,1/2+z
x,1/2-y,z
1/2+x,-y,1/2+z
-x,1/2+y,-z
1/2-x,+y,1/2-z
-x,y,z
1/2-x,1/2+y,1/2+z
x,-y,-z
1/2+x,1/2-y,1/2-z
x,1/2+y,-z
1/2+x,+y,1/2-z
-x,1/2-y,z
1/2-x,-y,1/2+z
-x,-y,-z
1/2-x,1/2-y,1/2-z

loop_
_atom_site_aniso_label
_atom_site_aniso_U_11
_atom_site_aniso_U_22
_atom_site_aniso_U_33
_atom_site_aniso_U_12
_atom_site_aniso_U_13
_atom_site_aniso_U_23
Fe1 0.08900 0.03600 0.05300 0.00000 0.00410 0.00000
Fe2 0.08800 0.03500 0.05700 0.00000 0.00000 -0.00170
W2 0.08800 0.03500 0.05700 0.00000 0.00000 -0.00170
As1 0.09100 0.04130 0.05500 0.00000 0.00260 0.00000
P1 0.09100 0.04130 0.05500 0.00000 0.00260 0.00000
O1 0.09200 0.09100 0.10100 0.00000 0.03000 0.00000
O2 0.07700 0.06600 0.06700 0.00000 0.00100 0.00000
O3 0.12100 0.04300 0.05500 -0.00400 0.00200 -0.00200
O5 0.06200 0.04400 0.08200 0.00000 0.00400 0.00000

loop_
_atom_site_label
_atom_site_fract_x
_atom_site_fract_y
_atom_site_fract_z
_atom_site_occupancy
_atom_site_U_iso_or_equiv
_atom_site_type_symbol
_atom_site_attached_hydrogens
Fe1 0.25000 0.25000 0.25000 1.00000 0.05930 Fe 0
Fe2 0.33390 0.50000 0.50000 0.77500 0.06000 Fe 0
W2 0.31550 0.51900 0.49500 0.11200 0.06000 W 0
As1 0.38593 0.25000 0.28000 0.76000 0.06260 As 0
P1 0.38593 0.25000 0.28000 0.24000 0.06260 P 0
O1 0.44190 0.25000 0.18720 1.00000 0.09500 O 0
O2 0.32790 0.25000 0.19390 1.00000 0.07000 O 0
O3 0.38560 0.43150 0.37270 1.00000 0.07300 O 0
O4a 0.27620 0.55900 0.62170 0.50000 0.05200 O 0
O4b 0.25560 0.56200 0.61860 0.50000 0.05200 O 0
O5 0.32740 0.25000 0.57190 1.00000 0.06300 O 0
As2 0.21230 0.02610 0.51310 0.26400 0.05900 As 0
As3 0.27160 0.30760 0.69200 0.21600 0.06700 As 0
Ca 0.17590 0.00000 0.50000 0.34000 0.08400 Ca 0
Fe3 0.50000 0.36080 0.10820 0.25800 0.06300 Fe 0
O6 0.20560 0.25000 0.60630 0.59000 0.06110 O 0
Wat1 0.50000 0.55400 0.26100 0.25800 0.06300 O 2
Wat2 0.55810 0.50000 0.00000 0.52000 0.06300 O 2
Wat3 0.08600 0.25000 0.69700 0.36000 0.13900 O 2
Wat4 0.05900 0.25000 0.89100 0.36000 0.13900 O 2
Wat5 0.00000 0.08800 0.01400 0.15000 0.13900 O 2
Wat6 0.06055 0.25000 0.75991 0.44000 0.13900 O 2

loop_
_cod_changelog_entry_id
_cod_changelog_entry_author
_cod_changelog_entry_date
_cod_changelog_entry_text
1
;cod-tools version 3.8.0
Id: cif_guess_AMCSD_atom_types 9574 2023-05-10 09:00:05Z saulius
;
2023-05-10T18:58:39+03:00
;Derived atom types and hydrogen counts
from atom names that follow the AMCSD naming convention
(Wat == water, O-H == hydroxyl).
;

loop_
_cod_related_entry_id
_cod_related_entry_database
_cod_related_entry_code
1 AMCSD 0020949
